data_2011912
loop_
_publ_author_name
'Bolte, Michael'
'Degen, Alexander'
'R\"uhl, Stephan'

_publ_section_title
;Two diastereomers of
 9-(2,6-dichlorophenyl)-4a-hydroxy-3,3,6,6-tetramethyl-1,2,3,4,4a,5,6,7,8,9a-decahydroxanthene-1,8-dione
 in the same crystal
;
_journal_issue 4
_journal_name_full 'Acta Crystallographica Section C'
_journal_page_first 444
_journal_page_last 445
_journal_paper_doi 10.1107/S0108270101000063
_journal_volume 57
_journal_year 2001
_chemical_formula_moiety 'C23 H26 Cl2 O4'
_chemical_formula_sum 'C23 H26 Cl2 O4'
_chemical_formula_weight 437.34
_chemical_name_systematic ?
_space_group_IT_number 2
_symmetry_cell_setting triclinic
_symmetry_space_group_name_Hall '-P 1'
_symmetry_space_group_name_H-M 'P -1'
_audit_creation_method SHELXL-97
_cell_angle_alpha 74.500(10)
_cell_angle_beta 90.160(10)
_cell_angle_gamma 65.500(10)
_cell_formula_units_Z 4
_cell_length_a 11.936(3)
_cell_length_b 12.969(4)
_cell_length_c 16.204(5)
_cell_measurement_reflns_used 6375
_cell_measurement_temperature 173(2)
_cell_measurement_theta_max 25
_cell_measurement_theta_min 0
_cell_volume 2180.9(11)
_computing_cell_refinement 'SMART (Siemens, 1995)'
_computing_data_reduction 'SAINT (Siemens, 1995)'
_computing_molecular_graphics 'XP in SHELXTL-Plus (Sheldrick, 1991)'
_computing_structure_refinement 'SHELXL97 (Sheldrick, 1997)'
_computing_structure_solution 'SHELXS97 (Sheldrick, 1990)'
_diffrn_ambient_temperature 173(2)
_diffrn_measured_fraction_theta_full .991
_diffrn_measured_fraction_theta_max .991
_diffrn_measurement_device_type 'Siemens CCD three-circle diffractometer'
_diffrn_measurement_method \w
_diffrn_radiation_monochromator graphite
_diffrn_radiation_source 'fine-focus sealed tube'
_diffrn_radiation_type MoK\a
_diffrn_radiation_wavelength .71073
_diffrn_reflns_av_R_equivalents .0785
_diffrn_reflns_av_sigmaI/netI .1076
_diffrn_reflns_limit_h_max 15
_diffrn_reflns_limit_h_min -15
_diffrn_reflns_limit_k_max 16
_diffrn_reflns_limit_k_min -16
_diffrn_reflns_limit_l_max 21
_diffrn_reflns_limit_l_min -21
_diffrn_reflns_number 27336
_diffrn_reflns_theta_full 27.48
_diffrn_reflns_theta_max 27.48
_diffrn_reflns_theta_min 1.81
_diffrn_standards_decay_% 0
_diffrn_standards_interval_time 1200
_diffrn_standards_number 307
_exptl_absorpt_coefficient_mu .324
_exptl_absorpt_correction_T_max .8813
_exptl_absorpt_correction_T_min .8679
_exptl_absorpt_correction_type empirical
_exptl_absorpt_process_details 'SADABS (Sheldrick, 1996)'
_exptl_crystal_colour colourless
_exptl_crystal_density_diffrn 1.332
_exptl_crystal_density_method 'not measured'
_exptl_crystal_description block
_exptl_crystal_F_000 920
_exptl_crystal_size_max .45
_exptl_crystal_size_mid .40
_exptl_crystal_size_min .40
_refine_diff_density_max .843
_refine_diff_density_min -.806
_refine_ls_extinction_method none
_refine_ls_goodness_of_fit_ref .916
_refine_ls_hydrogen_treatment mixed
_refine_ls_matrix_type full
_refine_ls_number_parameters 525
_refine_ls_number_reflns 9912
_refine_ls_number_restraints 0
_refine_ls_restrained_S_all .916
_refine_ls_R_factor_all .1534
_refine_ls_R_factor_gt .0787
_refine_ls_shift/su_max .001
_refine_ls_shift/su_mean .000
_refine_ls_structure_factor_coef Fsqd
_refine_ls_weighting_details 'calc w = 1/[\s^2^(Fo^2^)+(0.1543P)^2^] where P=(Fo^2^+2Fc^2^)/3'
_refine_ls_weighting_scheme calc
_refine_ls_wR_factor_ref .2414
_reflns_number_gt 5279
_reflns_number_total 9912
_reflns_threshold_expression I>2\s(I)
_cod_data_source_file sk1447.cif
_cod_data_source_block II
_cod_depositor_comments
;
The following automatic conversions were performed:
'_symmetry_cell_setting' value 'Triclinic' changed to 'triclinic'
according to '/home/saulius/struct/CIF-dictionaries/cif_core.dic'
dictionary named 'cif_core.dic' version 2.4.1 from 2010-06-29.

Automatic conversion script
Id: cif_fix_enum 1527 2010-12-29 10:47:43Z saulius 

The following automatic conversions were performed:

'_symmetry_cell_setting' value 'Triclinic' changed to 'triclinic'
according to /home/saulius/struct/CIF-dictionaries/cif_core.dic
dictionary named 'cif_core.dic' version 2.4.1 from
2010-06-29.

'_exptl_absorpt_correction_type' value 'Empirical'
changed to 'empirical' according to
/home/saulius/struct/CIF-dictionaries/cif_core.dic dictionary named
'cif_core.dic' version 2.4.1 from 2010-06-29.

Automatic conversion script
Id: cif_fix_values 1715 2011-07-08 13:25:40Z adriana 
;
_cod_original_sg_symbol_H-M P-1
_cod_database_code 2011912
_cod_database_fobs_code 2011912

loop_
_symmetry_equiv_pos_as_xyz
'x, y, z'
'-x, -y, -z'

loop_
_atom_site_label
_atom_site_fract_x
_atom_site_fract_y
_atom_site_fract_z
_atom_site_U_iso_or_equiv
_atom_site_adp_type
_atom_site_calc_flag
_atom_site_refinement_flags
_atom_site_occupancy
_atom_site_disorder_assembly
_atom_site_disorder_group
_atom_site_type_symbol
C1 .4942(4) .3174(3) .7797(2) .0277(9) Uani d . 1 . . C
H1 .4808 .3809 .8078 .033 Uiso calc R 1 . . H
C11 .4188(4) .2546(4) .8236(3) .0304(9) Uani d . 1 . . C
C12 .3335(4) .2406(4) .7800(3) .0302(9) Uani d . 1 . . C
O12 .3118(3) .2712(3) .69313(18) .0326(7) Uani d . 1 . . O
C13 .2492(4) .1880(4) .8212(3) .0380(10) Uani d . 1 . . C
H13C .2860 .1026 .8256 .046 Uiso calc R 1 . . H
H13D .1684 .2269 .7839 .046 Uiso calc R 1 . . H
C14 .2275(4) .2027(4) .9113(3) .0378(10) Uani d . 1 . . C
C17 .1642(5) .1252(5) .9563(3) .0537(14) Uani d . 1 . . C
H17D .0831 .1519 .9234 .080 Uiso calc R 1 . . H
H17E .1528 .1319 1.0148 .080 Uiso calc R 1 . . H
H17F .2162 .0424 .9593 .080 Uiso calc R 1 . . H
C18 .1457(5) .3325(5) .9046(4) .0589(15) Uani d . 1 . . C
H18D .1863 .3817 .8754 .088 Uiso calc R 1 . . H
H18E .1333 .3409 .9627 .088 Uiso calc R 1 . . H
H18F .0651 .3583 .8714 .088 Uiso calc R 1 . . H
C15 .3535(4) .1624(5) .9613(3) .0424(11) Uani d . 1 . . C
H15C .3405 .1806 1.0170 .051 Uiso calc R 1 . . H
H15D .3987 .0752 .9744 .051 Uiso calc R 1 . . H
C16 .4337(4) .2168(4) .9164(3) .0343(10) Uani d . 1 . . C
O16 .5134(3) .2267(3) .95794(19) .0442(8) Uani d . 1 . . O
C21 .4349(4) .3842(3) .6848(3) .0271(9) Uani d . 1 . . C
H21 .4999 .4001 .6522 .033 Uiso calc R 1 . . H
C22 .3957(4) .3101(3) .6425(3) .0273(9) Uani d . 1 . . C
O22 .5024(2) .2107(2) .64128(19) .0338(7) Uani d . 1 . . O
H22 .4825 .1605 .6300 .041 Uiso calc R 1 . . H
C23 .3227(4) .3780(3) .5535(3) .0282(9) Uani d . 1 . . C
H23C .2878 .3287 .5360 .034 Uiso calc R 1 . . H
H23D .3814 .3880 .5126 .034 Uiso calc R 1 . . H
C24 .2152(4) .5017(4) .5433(3) .0317(10) Uani d . 1 . . C
C27 .1046(4) .4933(4) .5866(3) .0451(12) Uani d . 1 . . C
H27D .1310 .4518 .6484 .068 Uiso calc R 1 . . H
H27E .0727 .4493 .5603 .068 Uiso calc R 1 . . H
H27F .0391 .5732 .5790 .068 Uiso calc R 1 . . H
C28 .1753(4) .5659(4) .4471(3) .0398(11) Uani d . 1 . . C
H28D .2468 .5709 .4198 .060 Uiso calc R 1 . . H
H28E .1100 .6460 .4392 .060 Uiso calc R 1 . . H
H28F .1436 .5221 .4205 .060 Uiso calc R 1 . . H
C25 .2648(4) .5711(4) .5839(3) .0378(11) Uani d . 1 . . C
H25C .3255 .5894 .5487 .045 Uiso calc R 1 . . H
H25D .1952 .6472 .5835 .045 Uiso calc R 1 . . H
C26 .3257(4) .5035(4) .6747(3) .0328(10) Uani d . 1 . . C
O26 .2924(3) .5399(3) .7358(2) .0480(9) Uani d . 1 . . O
C31 .6331(4) .2494(3) .7869(2) .0277(9) Uani d . 1 . . C
C32 .7058(4) .3126(4) .7741(3) .0314(9) Uani d . 1 . . C
Cl2 .63358(10) .46609(9) .75792(8) .0422(3) Uani d . 1 . . Cl
C33 .8314(4) .2639(4) .7732(3) .0389(11) Uani d . 1 . . C
H33 .8744 .3125 .7628 .047 Uiso calc R 1 . . H
C34 .8954(4) .1423(4) .7876(3) .0429(11) Uani d . 1 . . C
H34 .9826 .1066 .7864 .052 Uiso calc R 1 . . H
C35 .8303(4) .0745(4) .8037(3) .0381(11) Uani d . 1 . . C
H35 .8732 -.0089 .8146 .046 Uiso calc R 1 . . H
C36 .7035(4) .1263(4) .8042(3) .0341(10) Uani d . 1 . . C
Cl6 .63513(11) .02788(9) .82867(8) .0406(3) Uani d . 1 . . Cl
C1A .3396(4) .8963(3) .6989(2) .0267(9) Uani d . 1 . . C
H1A .2986 .9691 .7180 .032 Uiso calc R 1 . . H
C11A .4774(4) .8648(3) .7046(2) .0257(9) Uani d . 1 . . C
C12A .5592(4) .7733(4) .7702(3) .0272(9) Uani d . 1 . . C
O12A .5274(2) .7055(2) .83566(18) .0318(7) Uani d . 1 . . O
C13A .6947(4) .7390(4) .7814(3) .0315(9) Uani d . 1 . . C
H13A .7388 .6516 .8053 .038 Uiso calc R 1 . . H
H13B .7124 .7737 .8245 .038 Uiso calc R 1 . . H
C14A .7474(4) .7773(4) .6994(3) .0310(9) Uani d . 1 . . C
C17A .8761(4) .7653(4) .7239(3) .0417(11) Uani d . 1 . . C
H17A .9106 .7900 .6714 .063 Uiso calc R 1 . . H
H17B .9301 .6824 .7553 .063 Uiso calc R 1 . . H
H17C .8706 .8156 .7607 .063 Uiso calc R 1 . . H
C18A .7580(4) .6982(4) .6421(3) .0409(11) Uani d . 1 . . C
H18A .6756 .7045 .6263 .061 Uiso calc R 1 . . H
H18B .8132 .6157 .6735 .061 Uiso calc R 1 . . H
H18C .7921 .7237 .5896 .061 Uiso calc R 1 . . H
C15A .6587(4) .9071(4) .6500(3) .0324(10) Uani d . 1 . . C
H15A .6778 .9597 .6761 .039 Uiso calc R 1 . . H
H15B .6774 .9232 .5897 .039 Uiso calc R 1 . . H
C16A .5222(4) .9409(4) .6480(3) .0298(9) Uani d . 1 . . C
O16A .4482(3) 1.0390(2) .59961(19) .0363(7) Uani d . 1 . . O
C21A .3180(3) .7969(3) .7630(2) .0256(8) Uani d . 1 . . C
H21A .3458 .7282 .7388 .031 Uiso calc R 1 . . H
C22A .3979(4) .7555(4) .8492(3) .0300(9) Uani d . 1 . . C
O22A .3734(3) .8548(2) .87668(18) .0320(7) Uani d . 1 . . O
H22A .4107 .8334 .9266 .038 Uiso calc R 1 . . H
C23A .3829(4) .6553(4) .9144(3) .0328(10) Uani d . 1 . . C
H23A .4338 .6353 .9697 .039 Uiso calc R 1 . . H
H23B .4155 .5844 .8936 .039 Uiso calc R 1 . . H
C24A .2488(4) .6839(4) .9312(3) .0338(10) Uani d . 1 . . C
C27A .2441(5) .5682(5) .9845(3) .0523(13) Uani d . 1 . . C
H27A .1588 .5847 .9961 .078 Uiso calc R 1 . . H
H27B .2987 .5362 1.0393 .078 Uiso calc R 1 . . H
H27C .2719 .5101 .9520 .078 Uiso calc R 1 . . H
C28A .1992(4) .7749(5) .9819(3) .0469(12) Uani d . 1 . . C
H28A .1131 .7903 .9907 .070 Uiso calc R 1 . . H
H28B .2023 .8489 .9492 .070 Uiso calc R 1 . . H
H28C .2504 .7435 1.0380 .070 Uiso calc R 1 . . H
C25A .1652(4) .7321(4) .8448(3) .0327(10) Uani d . 1 . . C
H25A .1811 .6657 .8204 .039 Uiso calc R 1 . . H
H25B .0774 .7636 .8556 .039 Uiso calc R 1 . . H
C26A .1841(4) .8280(4) .7793(3) .0292(9) Uani d . 1 . . C
O26A .0997(3) .9216(3) .7402(2) .0428(8) Uani d . 1 . . O
C31A .2781(4) .9254(4) .6079(3) .0287(9) Uani d . 1 . . C
C32A .1761(4) 1.0334(4) .5675(3) .0321(10) Uani d . 1 . . C
Cl3A .12852(11) 1.14906(10) .61450(8) .0473(3) Uani d . 1 . . Cl
C33A .1093(4) 1.0563(4) .4905(3) .0389(11) Uani d . 1 . . C
H33A .0386 1.1298 .4673 .047 Uiso calc R 1 . . H
C34A .1455(4) .9715(4) .4463(3) .0394(11) Uani d . 1 . . C
H34A .0983 .9856 .3938 .047 Uiso calc R 1 . . H
C35A .2503(4) .8670(4) .4796(3) .0362(10) Uani d . 1 . . C
H35A .2791 .8102 .4486 .043 Uiso calc R 1 . . H
C36A .3132(4) .8454(3) .5583(3) .0270(9) Uani d . 1 . . C
Cl6A .44433(9) .71079(9) .59683(7) .0333(3) Uani d . 1 . . Cl

loop_
_atom_site_aniso_label
_atom_site_aniso_U_11
_atom_site_aniso_U_22
_atom_site_aniso_U_33
_atom_site_aniso_U_12
_atom_site_aniso_U_13
_atom_site_aniso_U_23
C1 .040(2) .023(2) .025(2) -.0160(18) .0064(18) -.0102(17)
C11 .036(2) .029(2) .032(2) -.0148(18) .0110(18) -.0159(19)
C12 .037(2) .027(2) .032(2) -.0159(18) .0103(18) -.0144(18)
O12 .0428(17) .0320(16) .0299(16) -.0214(14) .0054(13) -.0114(13)
C13 .048(3) .041(3) .037(3) -.028(2) .009(2) -.016(2)
C14 .039(2) .046(3) .035(3) -.021(2) .013(2) -.019(2)
C17 .052(3) .076(4) .041(3) -.039(3) .013(2) -.013(3)
C18 .049(3) .061(4) .075(4) -.023(3) .022(3) -.036(3)
C15 .049(3) .052(3) .031(3) -.027(2) .011(2) -.011(2)
C16 .034(2) .039(3) .032(2) -.016(2) .0043(19) -.013(2)
O16 .052(2) .059(2) .0290(17) -.0311(18) .0027(15) -.0143(16)
C21 .033(2) .022(2) .032(2) -.0145(17) .0085(17) -.0130(18)
C22 .030(2) .025(2) .031(2) -.0123(17) .0084(17) -.0128(18)
O22 .0394(16) .0199(15) .0400(18) -.0064(13) .0030(13) -.0162(13)
C23 .034(2) .025(2) .029(2) -.0126(18) .0066(17) -.0118(18)
C24 .033(2) .023(2) .040(3) -.0090(18) .0017(19) -.0140(19)
C27 .034(2) .050(3) .049(3) -.012(2) .003(2) -.020(2)
C28 .040(3) .031(2) .043(3) -.008(2) .000(2) -.013(2)
C25 .039(2) .026(2) .047(3) -.0091(19) -.001(2) -.016(2)
C26 .034(2) .026(2) .043(3) -.0129(18) .0043(19) -.019(2)
O26 .052(2) .0377(19) .054(2) -.0080(15) .0041(16) -.0307(17)
C31 .033(2) .026(2) .025(2) -.0115(17) .0041(17) -.0109(17)
C32 .040(2) .029(2) .031(2) -.0175(19) .0063(19) -.0144(19)
Cl2 .0454(7) .0272(6) .0587(8) -.0191(5) .0044(5) -.0142(5)
C33 .046(3) .037(3) .036(3) -.020(2) .008(2) -.011(2)
C34 .034(2) .044(3) .046(3) -.010(2) .007(2) -.018(2)
C35 .041(3) .028(2) .041(3) -.009(2) .001(2) -.013(2)
C36 .050(3) .026(2) .030(2) -.018(2) .003(2) -.0112(18)
Cl6 .0541(7) .0259(6) .0451(7) -.0190(5) .0074(5) -.0124(5)
C1A .036(2) .020(2) .024(2) -.0090(17) .0041(17) -.0103(17)
C11A .033(2) .021(2) .027(2) -.0110(17) .0073(17) -.0137(17)
C12A .031(2) .027(2) .031(2) -.0149(18) .0096(18) -.0170(18)
O12A .0305(15) .0248(15) .0379(17) -.0103(12) .0059(13) -.0083(13)
C13A .033(2) .025(2) .034(2) -.0100(18) .0004(18) -.0100(19)
C14A .032(2) .028(2) .036(2) -.0141(18) .0078(18) -.0144(19)
C17A .039(3) .038(3) .047(3) -.017(2) .005(2) -.012(2)
C18A .039(2) .046(3) .049(3) -.019(2) .012(2) -.030(2)
C15A .038(2) .029(2) .038(2) -.0190(19) .0067(19) -.0127(19)
C16A .043(2) .024(2) .027(2) -.0167(19) .0012(18) -.0111(18)
O16A .0408(17) .0244(16) .0419(18) -.0133(14) .0025(14) -.0086(14)
C21A .031(2) .0201(19) .027(2) -.0100(17) .0022(17) -.0098(17)
C22A .031(2) .027(2) .036(2) -.0121(18) .0099(18) -.0162(19)
O22A .0412(17) .0285(16) .0297(16) -.0141(13) .0032(13) -.0155(13)
C23A .036(2) .026(2) .033(2) -.0124(18) .0047(19) -.0057(19)
C24A .038(2) .036(2) .032(2) -.019(2) .0061(19) -.013(2)
C27A .052(3) .055(3) .052(3) -.033(3) .013(2) -.003(3)
C28A .049(3) .065(3) .042(3) -.032(3) .015(2) -.030(3)
C25A .036(2) .037(2) .032(2) -.019(2) .0111(18) -.015(2)
C26A .030(2) .031(2) .030(2) -.0127(19) .0045(18) -.0161(19)
O26A .0307(17) .0360(19) .049(2) -.0043(14) .0091(14) -.0090(16)
C31A .031(2) .028(2) .029(2) -.0154(18) .0050(17) -.0081(18)
C32A .028(2) .028(2) .037(3) -.0108(18) .0067(19) -.0078(19)
Cl3A .0489(7) .0276(6) .0539(8) -.0037(5) .0053(6) -.0153(5)
C33A .030(2) .040(3) .041(3) -.014(2) .003(2) -.005(2)
C34A .041(3) .050(3) .029(2) -.027(2) -.001(2) -.003(2)
C35A .044(3) .045(3) .032(2) -.028(2) .012(2) -.017(2)
C36A .030(2) .024(2) .032(2) -.0145(17) .0034(17) -.0097(18)
Cl6A .0358(6) .0302(5) .0390(6) -.0129(4) .0081(4) -.0201(5)

loop_
_atom_type_symbol
_atom_type_description
_atom_type_scat_dispersion_real
_atom_type_scat_dispersion_imag
_atom_type_scat_source
C C .0033 .0016 'International Tables Vol C Tables 4.2.6.8 and 6.1.1.4'
H H .0000 .0000 'International Tables Vol C Tables 4.2.6.8 and 6.1.1.4'
O O .0106 .0060 'International Tables Vol C Tables 4.2.6.8 and 6.1.1.4'
Cl Cl .1484 .1585 'International Tables Vol C Tables 4.2.6.8 and 6.1.1.4'

loop_
_geom_angle_atom_site_label_1
_geom_angle_atom_site_label_2
_geom_angle_atom_site_label_3
_geom_angle
_geom_angle_publ_flag
C31 C1 C11 119.4(3) ?
C31 C1 C21 111.8(3) ?
C11 C1 C21 108.7(3) ?
C31 C1 H1 105.2 ?
C11 C1 H1 105.2 ?
C21 C1 H1 105.2 ?
C12 C11 C16 119.2(4) ?
C12 C11 C1 122.8(4) ?
C16 C11 C1 117.9(4) ?
C11 C12 O12 124.7(4) ?
C11 C12 C13 124.5(4) ?
O12 C12 C13 110.8(3) ?
C12 O12 C22 118.3(3) y
C12 C13 C14 112.3(4) ?
C12 C13 H13C 109.1 ?
C14 C13 H13C 109.1 ?
C12 C13 H13D 109.1 ?
C14 C13 H13D 109.1 ?
H13C C13 H13D 107.9 ?
C15 C14 C18 110.0(4) ?
C15 C14 C13 107.5(4) ?
C18 C14 C13 110.3(4) ?
C15 C14 C17 110.2(4) ?
C18 C14 C17 109.8(4) ?
C13 C14 C17 109.0(4) ?
C14 C17 H17D 109.5 ?
C14 C17 H17E 109.5 ?
H17D C17 H17E 109.5 ?
C14 C17 H17F 109.5 ?
H17D C17 H17F 109.5 ?
H17E C17 H17F 109.5 ?
C14 C18 H18D 109.5 ?
C14 C18 H18E 109.5 ?
H18D C18 H18E 109.5 ?
C14 C18 H18F 109.5 ?
H18D C18 H18F 109.5 ?
H18E C18 H18F 109.5 ?
C16 C15 C14 115.3(4) ?
C16 C15 H15C 108.4 ?
C14 C15 H15C 108.4 ?
C16 C15 H15D 108.4 ?
C14 C15 H15D 108.4 ?
H15C C15 H15D 107.5 ?
O16 C16 C11 120.3(4) ?
O16 C16 C15 120.8(4) ?
C11 C16 C15 118.9(4) ?
C26 C21 C22 109.9(3) ?
C26 C21 C1 112.8(3) ?
C22 C21 C1 112.4(3) ?
C26 C21 H21 107.1 ?
C22 C21 H21 107.1 ?
C1 C21 H21 107.1 ?
O22 C22 O12 108.8(3) ?
O22 C22 C23 112.0(3) ?
O12 C22 C23 104.5(3) ?
O22 C22 C21 107.6(3) ?
O12 C22 C21 110.1(3) ?
C23 C22 C21 113.7(3) ?
C22 O22 H22 109.5 ?
C22 C23 C24 116.9(3) ?
C22 C23 H23C 108.1 ?
C24 C23 H23C 108.1 ?
C22 C23 H23D 108.1 ?
C24 C23 H23D 108.1 ?
H23C C23 H23D 107.3 ?
C28 C24 C27 110.0(4) ?
C28 C24 C25 108.9(4) ?
C27 C24 C25 109.6(4) ?
C28 C24 C23 108.2(3) ?
C27 C24 C23 112.1(4) ?
C25 C24 C23 108.0(3) ?
C24 C27 H27D 109.5 ?
C24 C27 H27E 109.5 ?
H27D C27 H27E 109.5 ?
C24 C27 H27F 109.5 ?
H27D C27 H27F 109.5 ?
H27E C27 H27F 109.5 ?
C24 C28 H28D 109.5 ?
C24 C28 H28E 109.5 ?
H28D C28 H28E 109.5 ?
C24 C28 H28F 109.5 ?
H28D C28 H28F 109.5 ?
H28E C28 H28F 109.5 ?
C26 C25 C24 112.0(4) ?
C26 C25 H25C 109.2 ?
C24 C25 H25C 109.2 ?
C26 C25 H25D 109.2 ?
C24 C25 H25D 109.2 ?
H25C C25 H25D 107.9 ?
O26 C26 C25 123.3(4) ?
O26 C26 C21 121.9(4) ?
C25 C26 C21 114.8(4) ?
C32 C31 C36 113.2(4) ?
C32 C31 C1 118.6(4) ?
C36 C31 C1 128.2(4) ?
C33 C32 C31 125.1(4) ?
C33 C32 Cl2 115.9(3) ?
C31 C32 Cl2 119.0(3) ?
C32 C33 C34 119.1(4) ?
C32 C33 H33 120.4 ?
C34 C33 H33 120.4 ?
C35 C34 C33 118.8(4) ?
C35 C34 H34 120.6 ?
C33 C34 H34 120.6 ?
C34 C35 C36 120.8(4) ?
C34 C35 H35 119.6 ?
C36 C35 H35 119.6 ?
C35 C36 C31 123.0(4) ?
C35 C36 Cl6 115.2(3) ?
C31 C36 Cl6 121.8(3) ?
C11A C1A C31A 114.0(3) ?
C11A C1A C21A 109.7(3) ?
C31A C1A C21A 111.6(3) ?
C11A C1A H1A 107.1 ?
C31A C1A H1A 107.1 ?
C21A C1A H1A 107.1 ?
C12A C11A C16A 117.9(4) ?
C12A C11A C1A 121.1(3) ?
C16A C11A C1A 120.4(3) ?
O12A C12A C11A 124.6(3) ?
O12A C12A C13A 111.1(3) ?
C11A C12A C13A 124.2(4) ?
C12A O12A C22A 115.7(3) y
C12A C13A C14A 115.1(3) ?
C12A C13A H13A 108.5 ?
C14A C13A H13A 108.5 ?
C12A C13A H13B 108.5 ?
C14A C13A H13B 108.5 ?
H13A C13A H13B 107.5 ?
C17A C14A C13A 109.0(4) ?
C17A C14A C18A 108.7(3) ?
C13A C14A C18A 110.3(4) ?
C17A C14A C15A 111.2(3) ?
C13A C14A C15A 108.5(3) ?
C18A C14A C15A 109.3(4) ?
C14A C17A H17A 109.5 ?
C14A C17A H17B 109.5 ?
H17A C17A H17B 109.5 ?
C14A C17A H17C 109.5 ?
H17A C17A H17C 109.5 ?
H17B C17A H17C 109.5 ?
C14A C18A H18A 109.5 ?
C14A C18A H18B 109.5 ?
H18A C18A H18B 109.5 ?
C14A C18A H18C 109.5 ?
H18A C18A H18C 109.5 ?
H18B C18A H18C 109.5 ?
C16A C15A C14A 116.9(3) ?
C16A C15A H15A 108.1 ?
C14A C15A H15A 108.1 ?
C16A C15A H15B 108.1 ?
C14A C15A H15B 108.1 ?
H15A C15A H15B 107.3 ?
O16A C16A C11A 120.4(4) ?
O16A C16A C15A 118.8(4) ?
C11A C16A C15A 120.7(4) ?
C22A C21A C26A 108.6(3) ?
C22A C21A C1A 110.3(3) ?
C26A C21A C1A 115.4(3) ?
C22A C21A H21A 107.4 ?
C26A C21A H21A 107.4 ?
C1A C21A H21A 107.4 ?
O22A C22A O12A 108.3(3) ?
O22A C22A C23A 114.6(3) ?
O12A C22A C23A 104.8(3) ?
O22A C22A C21A 107.7(3) ?
O12A C22A C21A 108.5(3) ?
C23A C22A C21A 112.7(3) ?
C22A O22A H22A 109.5 ?
C22A C23A C24A 114.0(3) ?
C22A C23A H23A 108.7 ?
C24A C23A H23A 108.7 ?
C22A C23A H23B 108.7 ?
C24A C23A H23B 108.7 ?
H23A C23A H23B 107.6 ?
C23A C24A C25A 109.4(3) ?
C23A C24A C28A 112.7(4) ?
C25A C24A C28A 109.0(4) ?
C23A C24A C27A 108.2(4) ?
C25A C24A C27A 109.2(4) ?
C28A C24A C27A 108.3(4) ?
C24A C27A H27A 109.5 ?
C24A C27A H27B 109.5 ?
H27A C27A H27B 109.5 ?
C24A C27A H27C 109.5 ?
H27A C27A H27C 109.5 ?
H27B C27A H27C 109.5 ?
C24A C28A H28A 109.5 ?
C24A C28A H28B 109.5 ?
H28A C28A H28B 109.5 ?
C24A C28A H28C 109.5 ?
H28A C28A H28C 109.5 ?
H28B C28A H28C 109.5 ?
C26A C25A C24A 114.0(3) ?
C26A C25A H25A 108.7 ?
C24A C25A H25A 108.7 ?
C26A C25A H25B 108.7 ?
C24A C25A H25B 108.7 ?
H25A C25A H25B 107.6 ?
O26A C26A C25A 123.1(4) ?
O26A C26A C21A 122.0(4) ?
C25A C26A C21A 114.8(3) ?
C32A C31A C36A 113.6(4) ?
C32A C31A C1A 122.5(4) ?
C36A C31A C1A 123.8(4) ?
C33A C32A C31A 123.7(4) ?
C33A C32A Cl3A 116.2(3) ?
C31A C32A Cl3A 120.1(3) ?
C32A C33A C34A 119.8(4) ?
C32A C33A H33A 120.1 ?
C34A C33A H33A 120.1 ?
C35A C34A C33A 119.2(4) ?
C35A C34A H34A 120.4 ?
C33A C34A H34A 120.4 ?
C34A C35A C36A 119.5(4) ?
C34A C35A H35A 120.3 ?
C36A C35A H35A 120.3 ?
C35A C36A C31A 124.0(4) ?
C35A C36A Cl6A 116.9(3) ?
C31A C36A Cl6A 119.1(3) ?

loop_
_geom_bond_atom_site_label_1
_geom_bond_atom_site_label_2
_geom_bond_site_symmetry_2
_geom_bond_distance
_geom_bond_publ_flag
C1 C31 . 1.508(5) ?
C1 C11 . 1.510(6) ?
C1 C21 . 1.546(6) ?
C1 H1 . 1.0000 ?
C11 C12 . 1.337(6) ?
C11 C16 . 1.437(6) ?
C12 O12 . 1.349(5) y
C12 C13 . 1.501(6) ?
O12 C22 . 1.460(5) y
C13 C14 . 1.532(6) ?
C13 H13C . .9900 ?
C13 H13D . .9900 ?
C14 C15 . 1.519(6) ?
C14 C18 . 1.529(7) ?
C14 C17 . 1.533(7) ?
C17 H17D . .9800 ?
C17 H17E . .9800 ?
C17 H17F . .9800 ?
C18 H18D . .9800 ?
C18 H18E . .9800 ?
C18 H18F . .9800 ?
C15 C16 . 1.494(6) ?
C15 H15C . .9900 ?
C15 H15D . .9900 ?
C16 O16 . 1.232(5) y
C21 C26 . 1.520(5) ?
C21 C22 . 1.528(5) ?
C21 H21 . 1.0000 ?
C22 O22 . 1.392(4) y
C22 C23 . 1.514(6) ?
O22 H22 . .8400 ?
C23 C24 . 1.548(5) ?
C23 H23C . .9900 ?
C23 H23D . .9900 ?
C24 C28 . 1.524(6) ?
C24 C27 . 1.527(6) ?
C24 C25 . 1.534(6) ?
C27 H27D . .9800 ?
C27 H27E . .9800 ?
C27 H27F . .9800 ?
C28 H28D . .9800 ?
C28 H28E . .9800 ?
C28 H28F . .9800 ?
C25 C26 . 1.496(6) ?
C25 H25C . .9900 ?
C25 H25D . .9900 ?
C26 O26 . 1.207(5) y
C31 C32 . 1.402(6) ?
C31 C36 . 1.408(6) ?
C32 C33 . 1.366(6) ?
C32 Cl2 . 1.752(4) y
C33 C34 . 1.388(6) ?
C33 H33 . .9500 ?
C34 C35 . 1.374(7) ?
C34 H34 . .9500 ?
C35 C36 . 1.379(6) ?
C35 H35 . .9500 ?
C36 Cl6 . 1.746(4) y
C1A C11A . 1.517(5) ?
C1A C31A . 1.523(5) ?
C1A C21A . 1.539(5) ?
C1A H1A . 1.0000 ?
C11A C12A . 1.360(6) ?
C11A C16A . 1.435(6) ?
C12A O12A . 1.350(5) y
C12A C13A . 1.485(6) ?
O12A C22A . 1.451(5) y
C13A C14A . 1.523(6) ?
C13A H13A . .9900 ?
C13A H13B . .9900 ?
C14A C17A . 1.518(6) ?
C14A C18A . 1.528(6) ?
C14A C15A . 1.547(6) ?
C17A H17A . .9800 ?
C17A H17B . .9800 ?
C17A H17C . .9800 ?
C18A H18A . .9800 ?
C18A H18B . .9800 ?
C18A H18C . .9800 ?
C15A C16A . 1.499(6) ?
C15A H15A . .9900 ?
C15A H15B . .9900 ?
C16A O16A . 1.242(5) y
C21A C22A . 1.522(6) ?
C21A C26A . 1.521(5) ?
C21A H21A . 1.0000 ?
C22A O22A . 1.393(5) y
C22A C23A . 1.516(6) ?
O22A H22A . .8400 ?
C23A C24A . 1.529(6) ?
C23A H23A . .9900 ?
C23A H23B . .9900 ?
C24A C25A . 1.534(6) ?
C24A C28A . 1.536(6) ?
C24A C27A . 1.542(6) ?
C27A H27A . .9800 ?
C27A H27B . .9800 ?
C27A H27C . .9800 ?
C28A H28A . .9800 ?
C28A H28B . .9800 ?
C28A H28C . .9800 ?
C25A C26A . 1.500(6) ?
C25A H25A . .9900 ?
C25A H25B . .9900 ?
C26A O26A . 1.209(5) y
C31A C32A . 1.402(6) ?
C31A C36A . 1.409(5) ?
C32A C33A . 1.371(6) ?
C32A Cl3A . 1.750(4) y
C33A C34A . 1.391(6) ?
C33A H33A . .9500 ?
C34A C35A . 1.376(6) ?
C34A H34A . .9500 ?
C35A C36A . 1.377(6) ?
C35A H35A . .9500 ?
C36A Cl6A . 1.742(4) y

loop_
_geom_hbond_atom_site_label_D
_geom_hbond_atom_site_label_H
_geom_hbond_atom_site_label_A
_geom_hbond_site_symmetry_A
_geom_hbond_distance_DH
_geom_hbond_distance_HA
_geom_hbond_distance_DA
_geom_hbond_angle_DHA
O22A H22A O16 2_667 .84 1.88 2.721(4) 173.6
O22 H22 O16A 1_545 .84 1.96 2.799(4) 175.5

loop_
_geom_torsion_atom_site_label_1
_geom_torsion_atom_site_label_2
_geom_torsion_atom_site_label_3
_geom_torsion_atom_site_label_4
_geom_torsion
_geom_torsion_publ_flag
C31 C1 C11 C12 -116.6(4) ?
C21 C1 C11 C12 13.2(5) ?
C31 C1 C11 C16 68.1(5) ?
C21 C1 C11 C16 -162.0(3) ?
C16 C11 C12 O12 -179.2(4) ?
C1 C11 C12 O12 5.6(6) ?
C16 C11 C12 C13 .6(6) ?
C1 C11 C12 C13 -174.6(4) ?
C11 C12 O12 C22 7.3(6) ?
C13 C12 O12 C22 -172.5(3) ?
C11 C12 C13 C14 25.6(6) ?
O12 C12 C13 C14 -154.6(4) ?
C12 C13 C14 C15 -48.7(5) ?
C12 C13 C14 C18 71.1(5) ?
C12 C13 C14 C17 -168.2(4) ?
C18 C14 C15 C16 -68.8(5) ?
C13 C14 C15 C16 51.2(5) ?
C17 C14 C15 C16 169.9(4) ?
C12 C11 C16 O16 178.5(4) ?
C1 C11 C16 O16 -6.1(6) ?
C12 C11 C16 C15 .2(6) ?
C1 C11 C16 C15 175.6(4) ?
C14 C15 C16 O16 153.6(4) ?
C14 C15 C16 C11 -28.1(6) ?
C31 C1 C21 C26 -144.0(3) ?
C11 C1 C21 C26 82.1(4) ?
C31 C1 C21 C22 91.1(4) ?
C11 C1 C21 C22 -42.8(4) ?
C12 O12 C22 O22 80.2(4) ?
C12 O12 C22 C23 -160.0(3) ?
C12 O12 C22 C21 -37.4(4) ?
C26 C21 C22 O22 170.7(3) y
C1 C21 C22 O22 -62.8(4) ?
C26 C21 C22 O12 -70.8(4) ?
C1 C21 C22 O12 55.7(4) ?
C26 C21 C22 C23 46.1(4) ?
C1 C21 C22 C23 172.6(3) ?
O22 C22 C23 C24 -169.5(3) ?
O12 C22 C23 C24 72.9(4) ?
C21 C22 C23 C24 -47.3(5) ?
C22 C23 C24 C28 166.6(3) ?
C22 C23 C24 C27 -72.0(5) ?
C22 C23 C24 C25 48.9(5) ?
C28 C24 C25 C26 -170.2(3) ?
C27 C24 C25 C26 69.5(5) ?
C23 C24 C25 C26 -53.0(5) ?
C24 C25 C26 O26 -121.5(5) ?
C24 C25 C26 C21 59.0(5) ?
C22 C21 C26 O26 127.1(4) ?
C1 C21 C26 O26 .8(6) ?
C22 C21 C26 C25 -53.4(5) ?
C1 C21 C26 C25 -179.7(3) ?
C11 C1 C31 C32 -157.6(4) ?
C21 C1 C31 C32 73.9(4) ?
C11 C1 C31 C36 23.5(6) ?
C21 C1 C31 C36 -105.0(5) ?
C36 C31 C32 C33 3.4(6) ?
C1 C31 C32 C33 -175.6(4) ?
C36 C31 C32 Cl2 -176.5(3) ?
C1 C31 C32 Cl2 4.5(5) ?
C31 C32 C33 C34 -1.4(7) ?
Cl2 C32 C33 C34 178.5(3) ?
C32 C33 C34 C35 -1.0(7) ?
C33 C34 C35 C36 1.0(7) ?
C34 C35 C36 C31 1.3(7) ?
C34 C35 C36 Cl6 -178.2(4) ?
C32 C31 C36 C35 -3.3(6) ?
C1 C31 C36 C35 175.6(4) ?
C32 C31 C36 Cl6 176.2(3) ?
C1 C31 C36 Cl6 -4.9(6) ?
C31A C1A C11A C12A -137.8(4) ?
C21A C1A C11A C12A -11.8(5) ?
C31A C1A C11A C16A 51.0(5) ?
C21A C1A C11A C16A 176.9(3) ?
C16A C11A C12A O12A 169.7(3) ?
C1A C11A C12A O12A -1.8(6) ?
C16A C11A C12A C13A -6.9(6) ?
C1A C11A C12A C13A -178.4(3) ?
C11A C12A O12A C22A -18.3(5) ?
C13A C12A O12A C22A 158.7(3) ?
O12A C12A C13A C14A 159.7(3) ?
C11A C12A C13A C14A -23.3(6) ?
C12A C13A C14A C17A 165.5(3) ?
C12A C13A C14A C18A -75.3(4) ?
C12A C13A C14A C15A 44.3(5) ?
C17A C14A C15A C16A -159.9(4) ?
C13A C14A C15A C16A -40.1(5) ?
C18A C14A C15A C16A 80.2(4) ?
C12A C11A C16A O16A -164.4(4) ?
C1A C11A C16A O16A 7.2(5) ?
C12A C11A C16A C15A 11.8(5) ?
C1A C11A C16A C15A -176.6(3) ?
C14A C15A C16A O16A -170.3(4) ?
C14A C15A C16A C11A 13.4(5) ?
C11A C1A C21A C22A 43.1(4) ?
C31A C1A C21A C22A 170.4(3) ?
C11A C1A C21A C26A 166.6(3) ?
C31A C1A C21A C26A -66.1(4) ?
C12A O12A C22A O22A -66.6(4) ?
C12A O12A C22A C23A 170.6(3) ?
C12A O12A C22A C21A 50.0(4) ?
C26A C21A C22A O22A -73.3(4) y
C1A C21A C22A O22A 54.0(4) ?
C26A C21A C22A O12A 169.7(3) ?
C1A C21A C22A O12A -63.0(4) ?
C26A C21A C22A C23A 54.0(4) ?
C1A C21A C22A C23A -178.6(3) ?
O22A C22A C23A C24A 67.9(5) ?
O12A C22A C23A C24A -173.5(3) ?
C21A C22A C23A C24A -55.7(5) ?
C22A C23A C24A C25A 50.5(5) ?
C22A C23A C24A C28A -70.9(5) ?
C22A C23A C24A C27A 169.4(4) ?
C23A C24A C25A C26A -48.5(5) ?
C28A C24A C25A C26A 75.1(4) ?
C27A C24A C25A C26A -166.7(4) ?
C24A C25A C26A O26A -129.9(4) ?
C24A C25A C26A C21A 52.4(5) ?
C22A C21A C26A O26A 129.2(4) ?
C1A C21A C26A O26A 4.7(5) ?
C22A C21A C26A C25A -53.1(4) ?
C1A C21A C26A C25A -177.5(3) ?
C11A C1A C31A C32A -123.4(4) ?
C21A C1A C31A C32A 111.7(4) ?
C11A C1A C31A C36A 60.1(5) ?
C21A C1A C31A C36A -64.8(5) ?
C36A C31A C32A C33A 5.3(6) ?
C1A C31A C32A C33A -171.5(4) ?
C36A C31A C32A Cl3A -173.8(3) ?
C1A C31A C32A Cl3A 9.4(5) ?
C31A C32A C33A C34A -2.9(7) ?
Cl3A C32A C33A C34A 176.3(3) ?
C32A C33A C34A C35A -1.9(7) ?
C33A C34A C35A C36A 3.8(6) ?
C34A C35A C36A C31A -1.0(6) ?
C34A C35A C36A Cl6A 179.5(3) ?
C32A C31A C36A C35A -3.3(6) ?
C1A C31A C36A C35A 173.4(4) ?
C32A C31A C36A Cl6A 176.1(3) ?
C1A C31A C36A Cl6A -7.1(5) ?

loop_
_cod_related_entry_id
_cod_related_entry_database
_cod_related_entry_code
1 ChemSpider 21107328
